data_7714381
loop_
_publ_author_name
'Finke, Sebastian'
'Stammler, Anja'
'Oldengott, Jan'
'Walleck, Stephan'
'Glaser, Thorsten'

_publ_section_title
;
 Direct and Remote Control on Electronic Structures and Redox Potentials
 in \m-Oxo Diferric Complexes
;
_journal_name_full 'Dalton Transactions'
_journal_paper_doi 10.1039/D3DT02734A
_journal_year 2023
_chemical_formula_moiety 'C46 H69 Fe2 N8 O7, 3(Cl O4) , 2(C2H3N)'
_chemical_formula_sum 'C50 H75 Cl3 Fe2 N10 O19'
_chemical_formula_weight 1338.25
_space_group_crystal_system triclinic
_space_group_IT_number 2
_space_group_name_Hall '-P 1'
_space_group_name_H-M_alt 'P -1'
_atom_sites_solution_hydrogens geom
_atom_sites_solution_primary dual
_audit_creation_date 2019-03-21
_audit_creation_method
;
Olex2 1.2-alpha
(compiled 2018.07.26 svn.r3523 for OlexSys, GUI svn.r5532)
;
_audit_update_record
;
2023-08-17 deposited with the CCDC.	2023-11-03 downloaded from the CCDC.
;
_cell_angle_alpha 80.277(2)
_cell_angle_beta 77.367(2)
_cell_angle_gamma 87.802(2)
_cell_formula_units_Z 2
_cell_length_a 11.7251(4)
_cell_length_b 13.1324(5)
_cell_length_c 20.1201(7)
_cell_measurement_reflns_used 9859
_cell_measurement_temperature 100(2)
_cell_measurement_theta_max 68.33
_cell_measurement_theta_min 3.41
_cell_volume 2979.64(19)
_computing_cell_refinement 'SAINT V8.38A (Bruker, 2016)'
_computing_data_collection 'APEX3 v2016.5-0 (Bruker, 2016)'
_computing_data_reduction 'SAINT V8.38A (Bruker, 2016)'
_computing_molecular_graphics 'Olex2 (Dolomanov et al., 2009)'
_computing_publication_material 'Olex2 (Dolomanov et al., 2009)'
_computing_structure_refinement 'ShelXL (Sheldrick, 2015)'
_computing_structure_solution 'XT (Sheldrick, 2015)'
_diffrn_ambient_temperature 100(2)
_diffrn_detector 'CCD area detector'
_diffrn_detector_area_resol_mean 7.9
_diffrn_detector_type 'Bruker APEX II area detector'
_diffrn_measured_fraction_theta_full 0.996
_diffrn_measured_fraction_theta_max 0.995
_diffrn_measurement_device '\k-geometry diffractometer'
_diffrn_measurement_device_type 'Bruker KAPPA APEX Duo'
_diffrn_measurement_method '\w and \f scans'
_diffrn_radiation_monochromator 'QuazarTM Montel Multilayer optics'
_diffrn_radiation_probe x-ray
_diffrn_radiation_type CuK\a
_diffrn_radiation_wavelength 1.54178
_diffrn_reflns_av_R_equivalents 0.0347
_diffrn_reflns_av_unetI/netI 0.0328
_diffrn_reflns_Laue_measured_fraction_full 0.996
_diffrn_reflns_Laue_measured_fraction_max 0.995
_diffrn_reflns_limit_h_max 14
_diffrn_reflns_limit_h_min -14
_diffrn_reflns_limit_k_max 15
_diffrn_reflns_limit_k_min -15
_diffrn_reflns_limit_l_max 24
_diffrn_reflns_limit_l_min -24
_diffrn_reflns_number 47373
_diffrn_reflns_point_group_measured_fraction_full 0.996
_diffrn_reflns_point_group_measured_fraction_max 0.995
_diffrn_reflns_theta_full 67.679
_diffrn_reflns_theta_max 68.365
_diffrn_reflns_theta_min 2.281
_diffrn_source 'I\mS Incoatec Microfocus Source '
_diffrn_source_type 'Bruker KAPPA APEX Duo'
_diffrn_standards_decay_% 0
_diffrn_standards_interval_count 0
_diffrn_standards_interval_time 0
_diffrn_standards_number 0
_exptl_absorpt_coefficient_mu 5.824
_exptl_absorpt_correction_T_max 0.7531
_exptl_absorpt_correction_T_min 0.5309
_exptl_absorpt_correction_type multi-scan
_exptl_absorpt_process_details
; 
SADABS-2016/2 (Bruker,2016/2) was used for absorption correction. 
wR2(int) was 0.0806 before and 0.0479 after correction. The Ratio 
of minimum to maximum transmission is 0.7050. The \l/2 correction 
factor is Not present.
;
_exptl_crystal_colour brown
_exptl_crystal_colour_primary brown
_exptl_crystal_density_diffrn 1.492
_exptl_crystal_description plate
_exptl_crystal_F_000 1400
_exptl_crystal_size_max 0.32
_exptl_crystal_size_mid 0.25
_exptl_crystal_size_min 0.08
_refine_diff_density_max 0.908
_refine_diff_density_min -0.732
_refine_diff_density_rms 0.074
_refine_ls_extinction_method none
_refine_ls_goodness_of_fit_ref 1.030
_refine_ls_hydrogen_treatment constr
_refine_ls_matrix_type full
_refine_ls_number_parameters 759
_refine_ls_number_reflns 10879
_refine_ls_number_restraints 4
_refine_ls_restrained_S_all 1.030
_refine_ls_R_factor_all 0.0502
_refine_ls_R_factor_gt 0.0485
_refine_ls_shift/su_max 0.001
_refine_ls_shift/su_mean 0.000
_refine_ls_structure_factor_coef Fsqd
_refine_ls_weighting_details 'w=1/[\s^2^(Fo^2^)+(0.0744P)^2^+3.7801P] where P=(Fo^2^+2Fc^2^)/3'
_refine_ls_weighting_scheme calc
_refine_ls_wR_factor_gt 0.1324
_refine_ls_wR_factor_ref 0.1340
_reflns_Friedel_coverage 0.000
_reflns_number_gt 10392
_reflns_number_total 10879
_reflns_threshold_expression 'I > 2\s(I)'
_cod_data_source_file d3dt02734a2.cif
_cod_data_source_block g2617
_cod_depositor_comments
;
The following automatic conversions were performed:

data item '_diffrn_radiation_probe' value 'X-ray' was changed to
'x-ray' in accordance with the
/home/data/users/saulius/crontab/automatic-downloads/rss-feeds/RSC/lib/dictionaries/cif_core.dic
dictionary named 'cif_core.dic' version 2.4.2 last updated on
2011-04-26.

Automatic conversion script
Id: cif_fix_values 8170 2020-07-09 18:12:32Z antanas 
;
_cod_database_code 7714381
_shelx_shelxl_version_number 2018/1
_shelx_space_group_comment
;
The symmetry employed for this shelxl refinement is uniquely defined
by the following loop, which should always be used as a source of
symmetry information in preference to the above space-group names.
They are only intended as comments.
;
_shelx_estimated_absorpt_t_max 0.653
_shelx_estimated_absorpt_t_min 0.257
_olex2_refinement_description
;
1. Fixed Uiso
 At 1.2 times of:
  All C(H) groups, All C(H,H) groups
 At 1.5 times of:
  All C(H,H,H) groups
2. Restrained distances
 Cl3-O31 \\sim Cl3-O31A
 with sigma of 0.02
 Cl3-O34 \\sim Cl3-O34A
 with sigma of 0.02
 Cl1A-O11A \\sim Cl1-O11
 with sigma of 0.02
 Cl1-O14 \\sim Cl1A-O14A
 with sigma of 0.02
3. Uiso/Uaniso restraints and constraints
Uanis(O11A) = Uanis(O11)
4. Others
 Sof(O31A)=Sof(O34A)=1-FVAR(1)
 Sof(O31)=Sof(O34)=FVAR(1)
 Sof(Cl1A)=Sof(O14A)=Sof(O11A)=1-FVAR(2)
 Sof(Cl1)=Sof(O11)=Sof(O14)=FVAR(2)
5.a Secondary CH2 refined with riding coordinates:
 C1(H1A,H1B), C2(H2A,H2B), C3(H3A,H3B), C5(H5A,H5B), C25(H25A,H25B), C41(H41A,
 H41B), C42(H42A,H42B), C43(H43A,H43B), C45(H45A,H45B), C65(H65A,H65B)
5.b Aromatic/amide H refined with riding coordinates:
 C10(H10), C30(H30), C50(H50), C70(H70)
5.c Idealised Me refined as rotating group:
 C4(H4A,H4B,H4C), C11(H11A,H11B,H11C), C12(H12A,H12B,H12C), C13(H13A,H13B,
 H13C), C14(H14A,H14B,H14C), C15(H15A,H15B,H15C), C16(H16A,H16B,H16C), C17(H17A,
 H17B,H17C), C18(H18A,H18B,H18C), C19(H19A,H19B,H19C), C20(H20A,H20B,H20C),
 C21(H21A,H21B,H21C), C22(H22A,H22B,H22C), C44(H44A,H44B,H44C), C52(H52A,H52B,
 H52C)
;
_smtbx_masks_void_probe_radius 1.2
_smtbx_masks_void_truncation_radius 1.2
_olex2_submission_special_instructions 'No special instructions were received'

loop_
_space_group_symop_operation_xyz
'x, y, z'
'-x, -y, -z'

loop_
_atom_site_label
_atom_site_type_symbol
_atom_site_fract_x
_atom_site_fract_y
_atom_site_fract_z
_atom_site_U_iso_or_equiv
_atom_site_adp_type
_atom_site_occupancy
_atom_site_site_symmetry_order
_atom_site_calc_flag
_atom_site_refinement_flags_posn
_atom_site_refinement_flags_adp
_atom_site_refinement_flags_occupancy
_atom_site_disorder_assembly
_atom_site_disorder_group
Fe1 Fe 0.33020(3) 0.48952(3) 0.78162(2) 0.02192(11) Uani 1 1 d . . . . .
Fe2 Fe 0.31134(3) 0.73433(3) 0.71475(2) 0.02029(11) Uani 1 1 d . . . . .
O3 O 0.27787(14) 0.62144(13) 0.77926(9) 0.0221(3) Uani 1 1 d . . . . .
O5 O -0.17323(19) 0.36325(19) 0.77514(18) 0.0622(8) Uani 1 1 d . . . . .
O6 O 0.49471(19) 0.02895(14) 0.84011(11) 0.0353(5) Uani 1 1 d . . . . .
O7 O -0.0408(2) 0.7265(2) 0.52524(14) 0.0562(7) Uani 1 1 d . . . . .
O8 O 0.0716(3) 1.0673(2) 0.88450(13) 0.0620(8) Uani 1 1 d . . . . .
O51 O 0.40187(18) 0.49217(15) 0.68377(10) 0.0323(4) Uani 1 1 d . . . . .
O52 O 0.39759(15) 0.65820(14) 0.63717(9) 0.0271(4) Uani 1 1 d . . . . .
N1 N 0.4780(2) 0.51981(18) 0.83147(13) 0.0308(5) Uani 1 1 d . . . . .
N2 N 0.24388(19) 0.43615(17) 0.88772(11) 0.0273(5) Uani 1 1 d . . . . .
N3 N 0.16466(18) 0.43169(16) 0.77548(11) 0.0248(4) Uani 1 1 d . . . . .
N4 N 0.38446(19) 0.32886(16) 0.79585(12) 0.0256(4) Uani 1 1 d . . . . .
N41 N 0.48599(19) 0.77715(18) 0.72570(12) 0.0283(5) Uani 1 1 d . . . . .
N42 N 0.34392(19) 0.87984(17) 0.63835(12) 0.0277(5) Uani 1 1 d . . . . .
N43 N 0.17702(18) 0.74282(16) 0.65779(11) 0.0232(4) Uani 1 1 d . . . . .
N44 N 0.23057(19) 0.84457(16) 0.77436(11) 0.0246(4) Uani 1 1 d . . . . .
C1 C 0.4989(2) 0.6326(2) 0.82204(15) 0.0315(6) Uani 1 1 d . . . . .
H1A H 0.553819 0.645110 0.850824 0.038 Uiso 1 1 calc R . . . .
H1B H 0.424221 0.667253 0.838774 0.038 Uiso 1 1 calc R . . . .
C2 C 0.4337(3) 0.4805(2) 0.90640(15) 0.0347(6) Uani 1 1 d . . . . .
H2A H 0.472876 0.518004 0.933879 0.042 Uiso 1 1 calc R . . . .
H2B H 0.453379 0.406307 0.916352 0.042 Uiso 1 1 calc R . . . .
C3 C 0.3024(3) 0.4942(2) 0.92792(15) 0.0323(6) Uani 1 1 d . . . . .
H3A H 0.275809 0.468111 0.977890 0.039 Uiso 1 1 calc R . . . .
H3B H 0.282058 0.568368 0.919269 0.039 Uiso 1 1 calc R . . . .
C4 C 0.5918(2) 0.4677(3) 0.80774(18) 0.0392(7) Uani 1 1 d . . . . .
H4A H 0.617073 0.486198 0.757496 0.059 Uiso 1 1 calc GR . . . .
H4B H 0.581953 0.392681 0.820287 0.059 Uiso 1 1 calc GR . . . .
H4C H 0.650821 0.490209 0.829898 0.059 Uiso 1 1 calc GR . . . .
C5 C 0.1195(2) 0.4664(2) 0.89169(14) 0.0302(6) Uani 1 1 d . . . . .
H5A H 0.111170 0.542177 0.889262 0.036 Uiso 1 1 calc R . . . .
H5B H 0.070944 0.432652 0.936008 0.036 Uiso 1 1 calc R . . . .
C6 C 0.0797(2) 0.43350(19) 0.83226(14) 0.0271(5) Uani 1 1 d . . . . .
C7 C -0.0351(2) 0.4075(2) 0.83465(16) 0.0326(6) Uani 1 1 d . . . . .
C8 C -0.0594(2) 0.3798(2) 0.77463(18) 0.0358(7) Uani 1 1 d . . . . .
C9 C 0.0283(2) 0.3757(2) 0.71590(16) 0.0329(6) Uani 1 1 d . . . . .
C10 C 0.1399(2) 0.40255(19) 0.71929(14) 0.0273(5) Uani 1 1 d . . . . .
H10 H 0.201575 0.400247 0.680122 0.033 Uiso 1 1 calc R . . . .
C11 C -0.1303(3) 0.4094(3) 0.8981(2) 0.0451(8) Uani 1 1 d . . . . .
H11A H -0.149529 0.481156 0.903707 0.068 Uiso 1 1 calc GR . . . .
H11B H -0.103576 0.373374 0.938731 0.068 Uiso 1 1 calc GR . . . .
H11C H -0.199943 0.374836 0.893209 0.068 Uiso 1 1 calc GR . . . .
C12 C -0.2100(3) 0.2677(3) 0.7697(3) 0.0577(11) Uani 1 1 d . . . . .
H12A H -0.252726 0.233685 0.814961 0.087 Uiso 1 1 calc GR . . . .
H12B H -0.142122 0.225601 0.753335 0.087 Uiso 1 1 calc GR . . . .
H12C H -0.261582 0.275431 0.736787 0.087 Uiso 1 1 calc GR . . . .
C13 C 0.0077(3) 0.3466(3) 0.65027(19) 0.0445(7) Uani 1 1 d . . . . .
H13A H 0.000096 0.271396 0.655941 0.067 Uiso 1 1 calc GR . . . .
H13B H 0.073890 0.369779 0.612200 0.067 Uiso 1 1 calc GR . . . .
H13C H -0.064154 0.379631 0.639922 0.067 Uiso 1 1 calc GR . . . .
C14 C 0.3236(3) 0.1072(2) 0.94393(15) 0.0352(6) Uani 1 1 d . . . . .
H14A H 0.351106 0.035624 0.945102 0.053 Uiso 1 1 calc GR . . . .
H14B H 0.238115 0.108649 0.951329 0.053 Uiso 1 1 calc GR . . . .
H14C H 0.347620 0.136470 0.980407 0.053 Uiso 1 1 calc GR . . . .
C15 C 0.5895(4) 0.0164(3) 0.8749(2) 0.0566(10) Uani 1 1 d . . . . .
H15A H 0.573762 0.056234 0.912950 0.085 Uiso 1 1 calc GR . . . .
H15B H 0.661818 0.041307 0.842312 0.085 Uiso 1 1 calc GR . . . .
H15C H 0.598051 -0.056824 0.893185 0.085 Uiso 1 1 calc GR . . . .
C16 C 0.5848(3) 0.1422(2) 0.70405(17) 0.0365(6) Uani 1 1 d . . . . .
H16A H 0.543025 0.097482 0.683022 0.055 Uiso 1 1 calc GR . . . .
H16B H 0.644927 0.101976 0.723943 0.055 Uiso 1 1 calc GR . . . .
H16C H 0.621663 0.199058 0.668739 0.055 Uiso 1 1 calc GR . . . .
C17 C 0.1760(3) 0.8399(3) 0.47045(17) 0.0491(8) Uani 1 1 d . . . . .
H17A H 0.158186 0.913942 0.466217 0.074 Uiso 1 1 calc GR . . . .
H17B H 0.135223 0.808496 0.441376 0.074 Uiso 1 1 calc GR . . . .
H17C H 0.260492 0.830185 0.455493 0.074 Uiso 1 1 calc GR . . . .
C18 C -0.1073(4) 0.8194(3) 0.5085(2) 0.0627(11) Uani 1 1 d . . . . .
H18A H -0.154575 0.838652 0.551060 0.094 Uiso 1 1 calc GR . . . .
H18B H -0.158658 0.806369 0.478396 0.094 Uiso 1 1 calc GR . . . .
H18C H -0.053456 0.875794 0.484630 0.094 Uiso 1 1 calc GR . . . .
C19 C -0.1151(3) 0.6282(3) 0.6640(2) 0.0461(8) Uani 1 1 d . . . . .
H19A H -0.117174 0.570862 0.638871 0.069 Uiso 1 1 calc GR . . . .
H19B H -0.179454 0.676054 0.657567 0.069 Uiso 1 1 calc GR . . . .
H19C H -0.123158 0.601234 0.713314 0.069 Uiso 1 1 calc GR . . . .
C20 C 0.1674(5) 1.1294(3) 0.7406(2) 0.0608(11) Uani 1 1 d . . . . .
H20A H 0.102983 1.135332 0.716283 0.091 Uiso 1 1 calc GR . . . .
H20B H 0.241124 1.147004 0.707271 0.091 Uiso 1 1 calc GR . . . .
H20C H 0.153952 1.176843 0.774283 0.091 Uiso 1 1 calc GR . . . .
C21 C -0.0454(5) 1.0833(5) 0.8763(2) 0.091(2) Uani 1 1 d . . . . .
H21A H -0.093516 1.024303 0.902348 0.137 Uiso 1 1 calc GR . . . .
H21B H -0.047159 1.090211 0.827284 0.137 Uiso 1 1 calc GR . . . .
H21C H -0.076219 1.146487 0.893664 0.137 Uiso 1 1 calc GR . . . .
C22 C 0.0946(4) 0.8649(3) 0.95892(16) 0.0506(9) Uani 1 1 d . . . . .
H22A H 0.014176 0.889553 0.972170 0.076 Uiso 1 1 calc GR . . . .
H22B H 0.144874 0.896852 0.982632 0.076 Uiso 1 1 calc GR . . . .
H22C H 0.096752 0.789658 0.972008 0.076 Uiso 1 1 calc GR . . . .
C25 C 0.2541(2) 0.3223(2) 0.90843(14) 0.0302(6) Uani 1 1 d . . . . .
H25A H 0.176738 0.290392 0.914024 0.036 Uiso 1 1 calc R . . . .
H25B H 0.276408 0.308225 0.953828 0.036 Uiso 1 1 calc R . . . .
C26 C 0.3423(2) 0.2719(2) 0.85745(14) 0.0248(5) Uani 1 1 d . . . . .
C27 C 0.3752(2) 0.16946(19) 0.87515(14) 0.0252(5) Uani 1 1 d . . . . .
C28 C 0.4581(2) 0.12867(19) 0.82540(15) 0.0272(5) Uani 1 1 d . . . . .
C29 C 0.4998(2) 0.1854(2) 0.76005(15) 0.0273(5) Uani 1 1 d . . . . .
C30 C 0.4601(2) 0.2861(2) 0.74767(15) 0.0272(5) Uani 1 1 d . . . . .
H30 H 0.487261 0.326455 0.703500 0.033 Uiso 1 1 calc R . . . .
C41 C 0.5490(2) 0.6813(2) 0.74696(15) 0.0319(6) Uani 1 1 d . . . . .
H41A H 0.632635 0.697411 0.741592 0.038 Uiso 1 1 calc R . . . .
H41B H 0.543596 0.630976 0.716278 0.038 Uiso 1 1 calc R . . . .
C42 C 0.5429(2) 0.8253(2) 0.65375(16) 0.0351(6) Uani 1 1 d . . . . .
H42A H 0.554437 0.772342 0.623247 0.042 Uiso 1 1 calc R . . . .
H42B H 0.620555 0.852641 0.653493 0.042 Uiso 1 1 calc R . . . .
C43 C 0.4679(3) 0.9123(2) 0.62664(16) 0.0358(6) Uani 1 1 d . . . . .
H43A H 0.471987 0.972135 0.650075 0.043 Uiso 1 1 calc R . . . .
H43B H 0.498908 0.934330 0.576573 0.043 Uiso 1 1 calc R . . . .
C44 C 0.4924(3) 0.8513(2) 0.77320(17) 0.0356(6) Uani 1 1 d . . . . .
H44A H 0.457416 0.819930 0.820721 0.053 Uiso 1 1 calc GR . . . .
H44B H 0.449740 0.914493 0.760214 0.053 Uiso 1 1 calc GR . . . .
H44C H 0.574381 0.868135 0.769926 0.053 Uiso 1 1 calc GR . . . .
C45 C 0.3164(2) 0.8555(2) 0.57400(14) 0.0304(6) Uani 1 1 d . . . . .
H45A H 0.381207 0.815436 0.550124 0.036 Uiso 1 1 calc R . . . .
H45B H 0.306699 0.920240 0.542486 0.036 Uiso 1 1 calc R . . . .
C46 C 0.2053(2) 0.7936(2) 0.59254(14) 0.0264(5) Uani 1 1 d . . . . .
C47 C 0.1364(3) 0.7893(2) 0.54468(15) 0.0329(6) Uani 1 1 d . . . . .
C48 C 0.0317(3) 0.7349(2) 0.56890(17) 0.0366(6) Uani 1 1 d . . . . .
C49 C -0.0006(2) 0.6843(2) 0.63697(16) 0.0313(6) Uani 1 1 d . . . . .
C50 C 0.0766(2) 0.68903(19) 0.67918(14) 0.0260(5) Uani 1 1 d . . . . .
H50 H 0.058085 0.652840 0.725226 0.031 Uiso 1 1 calc R . . . .
C51 C 0.4069(3) 0.5645(2) 0.63290(15) 0.0321(6) Uani 1 1 d . . . . .
C52 C 0.4177(6) 0.5315(4) 0.5668(2) 0.0793(15) Uani 1 1 d . . . . .
H52A H 0.500205 0.532229 0.543207 0.119 Uiso 1 1 calc GR . . . .
H52B H 0.373469 0.578659 0.538530 0.119 Uiso 1 1 calc GR . . . .
H52C H 0.386638 0.461385 0.573863 0.119 Uiso 1 1 calc GR . . . .
C65 C 0.2597(3) 0.9600(2) 0.66436(15) 0.0317(6) Uani 1 1 d . . . . .
H65A H 0.189745 0.959792 0.644368 0.038 Uiso 1 1 calc R . . . .
H65B H 0.296596 1.028906 0.648648 0.038 Uiso 1 1 calc R . . . .
C66 C 0.2226(2) 0.9416(2) 0.74198(14) 0.0289(5) Uani 1 1 d . . . . .
C67 C 0.1737(3) 1.0206(2) 0.77743(16) 0.0379(7) Uani 1 1 d . . . . .
C68 C 0.1278(3) 0.9932(2) 0.84781(16) 0.0413(7) Uani 1 1 d . . . . .
C69 C 0.1373(3) 0.8936(2) 0.88253(15) 0.0366(7) Uani 1 1 d . . . . .
C70 C 0.1900(2) 0.8214(2) 0.84294(14) 0.0288(5) Uani 1 1 d . . . . .
H70 H 0.197774 0.752467 0.865150 0.035 Uiso 1 1 calc R . . . .
Cl3 Cl 0.42178(7) 0.75113(5) 0.99617(3) 0.03705(17) Uani 1 1 d D . . . .
O31 O 0.4141(7) 0.8587(3) 0.9726(4) 0.085(2) Uani 0.663(14) 1 d D . P A 1
O31A O 0.3754(11) 0.8089(18) 0.9432(7) 0.113(10) Uani 0.337(14) 1 d D . P A 2
O32 O 0.3982(3) 0.7408(3) 1.06880(15) 0.0734(9) Uani 1 1 d . . . . .
O33 O 0.5431(2) 0.7243(2) 0.97084(14) 0.0597(7) Uani 1 1 d . . . . .
O34 O 0.3435(4) 0.6968(6) 0.9720(3) 0.058(2) Uani 0.663(14) 1 d D . P A 1
O34A O 0.3790(9) 0.6463(8) 1.0061(7) 0.063(4) Uani 0.337(14) 1 d D . P A 2
Cl1 Cl 0.39314(11) 0.24502(11) 0.54422(9) 0.0458(3) Uani 0.886(4) 1 d D . P B 1
O11 O 0.3704(2) 0.3088(2) 0.48231(14) 0.0484(7) Uani 0.886(4) 1 d D . P B 1
O12 O 0.3885(3) 0.1403(2) 0.53488(17) 0.0728(9) Uani 1 1 d . . . . .
O13 O 0.5089(3) 0.2672(3) 0.55262(16) 0.0718(8) Uani 1 1 d . . . . .
O14 O 0.3042(3) 0.2659(4) 0.60038(19) 0.0830(12) Uani 0.886(4) 1 d D . P B 1
Cl2 Cl -0.09581(7) 0.96008(7) 0.69168(4) 0.04592(19) Uani 1 1 d . . . . .
O21 O -0.0305(3) 0.9027(3) 0.73718(18) 0.0747(9) Uani 1 1 d . . . . .
O22 O -0.1258(4) 1.0568(4) 0.7084(3) 0.135(2) Uani 1 1 d . . . . .
O23 O -0.0206(3) 0.9694(3) 0.62400(17) 0.0792(9) Uani 1 1 d . . . . .
O24 O -0.1945(3) 0.9035(3) 0.6912(2) 0.0868(11) Uani 1 1 d . . . . .
Cl1A Cl 0.4078(8) 0.2266(6) 0.5706(5) 0.031(2) Uani 0.114(4) 1 d D . P B 2
O14A O 0.367(3) 0.195(2) 0.6399(8) 0.072(10) Uani 0.114(4) 1 d D . P B 2
O11A O 0.3360(18) 0.3102(15) 0.5443(11) 0.0484(7) Uani 0.114(4) 1 d D . P B 2

loop_
_atom_site_aniso_label
_atom_site_aniso_U_11
_atom_site_aniso_U_22
_atom_site_aniso_U_33
_atom_site_aniso_U_23
_atom_site_aniso_U_13
_atom_site_aniso_U_12
Fe1 0.0183(2) 0.0203(2) 0.0285(2) -0.00693(15) -0.00640(15) 0.00454(14)
Fe2 0.01639(19) 0.02000(19) 0.0256(2) -0.00680(15) -0.00470(14) 0.00010(14)
O3 0.0195(8) 0.0212(8) 0.0273(9) -0.0067(7) -0.0067(7) 0.0029(6)
O5 0.0208(11) 0.0419(13) 0.133(3) -0.0323(15) -0.0228(13) 0.0065(9)
O6 0.0464(12) 0.0211(9) 0.0450(11) -0.0129(8) -0.0203(9) 0.0105(8)
O7 0.0597(16) 0.0569(15) 0.0658(16) -0.0076(12) -0.0433(13) -0.0096(12)
O8 0.108(2) 0.0458(14) 0.0420(13) -0.0259(11) -0.0288(14) 0.0414(14)
O51 0.0369(11) 0.0265(9) 0.0342(10) -0.0109(8) -0.0057(8) 0.0055(8)
O52 0.0222(9) 0.0280(9) 0.0313(9) -0.0087(7) -0.0033(7) -0.0002(7)
N1 0.0245(11) 0.0337(12) 0.0393(13) -0.0132(10) -0.0146(10) 0.0127(9)
N2 0.0266(11) 0.0268(11) 0.0293(11) -0.0081(9) -0.0069(9) 0.0107(9)
N3 0.0214(10) 0.0212(10) 0.0311(11) -0.0031(8) -0.0056(8) 0.0030(8)
N4 0.0241(11) 0.0212(10) 0.0321(11) -0.0074(9) -0.0060(9) 0.0048(8)
N41 0.0222(11) 0.0305(11) 0.0357(12) -0.0130(10) -0.0077(9) -0.0026(9)
N42 0.0256(11) 0.0272(11) 0.0299(11) -0.0049(9) -0.0042(9) -0.0055(9)
N43 0.0191(10) 0.0251(10) 0.0267(11) -0.0069(8) -0.0057(8) 0.0020(8)
N44 0.0249(11) 0.0217(10) 0.0283(11) -0.0067(8) -0.0060(9) 0.0005(8)
C1 0.0250(13) 0.0365(15) 0.0412(15) -0.0168(12) -0.0178(11) 0.0069(11)
C2 0.0391(16) 0.0359(15) 0.0370(15) -0.0122(12) -0.0228(13) 0.0128(12)
C3 0.0394(16) 0.0309(14) 0.0303(13) -0.0110(11) -0.0131(12) 0.0114(12)
C4 0.0243(14) 0.0443(17) 0.0581(19) -0.0231(15) -0.0195(13) 0.0149(12)
C5 0.0255(13) 0.0289(13) 0.0338(14) -0.0055(11) -0.0028(11) 0.0104(10)
C6 0.0239(13) 0.0186(11) 0.0364(14) -0.0008(10) -0.0055(11) 0.0076(9)
C7 0.0219(13) 0.0201(12) 0.0528(17) -0.0037(11) -0.0043(12) 0.0068(10)
C8 0.0203(13) 0.0213(12) 0.069(2) -0.0095(13) -0.0153(13) 0.0054(10)
C9 0.0307(14) 0.0209(12) 0.0519(17) -0.0068(11) -0.0199(13) 0.0058(10)
C10 0.0281(13) 0.0199(12) 0.0351(14) -0.0042(10) -0.0102(11) 0.0022(10)
C11 0.0242(14) 0.0421(17) 0.064(2) -0.0109(15) 0.0013(14) 0.0033(12)
C12 0.0329(17) 0.0390(18) 0.110(3) -0.027(2) -0.0237(19) 0.0020(14)
C13 0.0399(17) 0.0463(18) 0.056(2) -0.0135(15) -0.0253(15) 0.0017(14)
C14 0.0484(17) 0.0274(14) 0.0332(14) -0.0050(11) -0.0174(13) 0.0062(12)
C15 0.062(2) 0.0364(17) 0.089(3) -0.0230(18) -0.049(2) 0.0249(16)
C16 0.0369(15) 0.0258(13) 0.0480(17) -0.0176(12) -0.0033(13) 0.0036(11)
C17 0.053(2) 0.065(2) 0.0312(16) -0.0074(15) -0.0139(14) -0.0031(17)
C18 0.047(2) 0.074(3) 0.076(3) 0.000(2) -0.042(2) -0.0001(18)
C19 0.0257(15) 0.0422(17) 0.072(2) -0.0028(16) -0.0180(15) -0.0053(13)
C20 0.108(3) 0.0250(16) 0.052(2) -0.0098(14) -0.022(2) 0.0169(18)
C21 0.127(4) 0.113(4) 0.051(2) -0.048(3) -0.046(3) 0.091(4)
C22 0.069(2) 0.054(2) 0.0296(16) -0.0146(14) -0.0122(15) 0.0252(18)
C25 0.0306(14) 0.0283(13) 0.0291(13) -0.0023(11) -0.0044(11) 0.0099(11)
C26 0.0219(12) 0.0241(12) 0.0310(13) -0.0075(10) -0.0103(10) 0.0056(10)
C27 0.0262(13) 0.0230(12) 0.0315(13) -0.0090(10) -0.0144(10) 0.0028(10)
C28 0.0304(13) 0.0185(12) 0.0395(14) -0.0119(10) -0.0173(11) 0.0035(10)
C29 0.0234(12) 0.0223(12) 0.0397(15) -0.0141(11) -0.0078(11) 0.0017(10)
C30 0.0240(13) 0.0218(12) 0.0362(14) -0.0088(10) -0.0043(11) 0.0005(10)
C41 0.0186(12) 0.0404(15) 0.0423(15) -0.0175(12) -0.0110(11) 0.0040(11)
C42 0.0223(13) 0.0438(16) 0.0402(16) -0.0114(13) -0.0038(11) -0.0104(11)
C43 0.0295(14) 0.0376(15) 0.0393(15) -0.0045(12) -0.0042(12) -0.0137(12)
C44 0.0327(15) 0.0344(15) 0.0466(17) -0.0179(13) -0.0142(13) -0.0049(12)
C45 0.0268(13) 0.0373(15) 0.0251(13) -0.0021(11) -0.0033(10) -0.0037(11)
C46 0.0221(12) 0.0298(13) 0.0279(13) -0.0086(10) -0.0040(10) 0.0022(10)
C47 0.0345(15) 0.0373(15) 0.0302(14) -0.0094(11) -0.0117(12) 0.0034(12)
C48 0.0349(15) 0.0376(16) 0.0457(17) -0.0142(13) -0.0212(13) 0.0027(12)
C49 0.0214(13) 0.0263(13) 0.0485(16) -0.0093(12) -0.0105(11) 0.0020(10)
C50 0.0198(12) 0.0224(12) 0.0354(14) -0.0060(10) -0.0043(10) 0.0014(9)
C51 0.0352(15) 0.0307(14) 0.0334(14) -0.0103(11) -0.0105(12) 0.0006(11)
C52 0.123(4) 0.064(3) 0.049(2) -0.017(2) -0.008(3) -0.015(3)
C65 0.0367(15) 0.0226(13) 0.0335(14) -0.0014(11) -0.0050(12) -0.0003(11)
C66 0.0326(14) 0.0232(12) 0.0319(14) -0.0057(10) -0.0082(11) 0.0001(10)
C67 0.0554(19) 0.0245(14) 0.0400(16) -0.0114(12) -0.0199(14) 0.0086(13)
C68 0.061(2) 0.0332(15) 0.0384(16) -0.0190(13) -0.0223(15) 0.0194(14)
C69 0.0455(17) 0.0385(16) 0.0301(14) -0.0132(12) -0.0141(12) 0.0139(13)
C70 0.0309(14) 0.0270(13) 0.0296(13) -0.0064(10) -0.0085(11) 0.0058(11)
Cl3 0.0547(4) 0.0314(3) 0.0299(3) -0.0012(3) -0.0214(3) -0.0059(3)
O31 0.139(6) 0.031(2) 0.082(4) 0.011(2) -0.036(4) 0.009(3)
O31A 0.075(8) 0.17(2) 0.061(7) 0.061(9) -0.006(6) 0.048(10)
O32 0.077(2) 0.105(3) 0.0463(15) -0.0247(16) -0.0211(14) 0.0095(18)
O33 0.0403(13) 0.088(2) 0.0541(15) -0.0132(14) -0.0154(11) -0.0009(13)
O34 0.039(2) 0.089(5) 0.063(3) -0.053(3) -0.015(2) -0.004(2)
O34A 0.042(5) 0.056(6) 0.091(8) -0.030(6) -0.003(5) -0.015(4)
Cl1 0.0367(6) 0.0555(7) 0.0371(7) -0.0014(6) 0.0033(5) 0.0083(5)
O11 0.0465(15) 0.0514(16) 0.0458(14) -0.0003(12) -0.0124(12) -0.0041(12)
O12 0.0717(19) 0.0489(16) 0.080(2) 0.0016(14) 0.0104(16) 0.0075(14)
O13 0.0512(17) 0.104(2) 0.0648(18) -0.0143(17) -0.0226(14) 0.0090(16)
O14 0.073(2) 0.109(3) 0.052(2) -0.020(2) 0.0246(17) 0.008(2)
Cl2 0.0350(4) 0.0518(4) 0.0516(4) -0.0100(3) -0.0105(3) 0.0061(3)
O21 0.0515(16) 0.088(2) 0.083(2) 0.0098(17) -0.0299(15) 0.0004(15)
O22 0.113(3) 0.120(4) 0.221(6) -0.118(4) -0.082(4) 0.064(3)
O23 0.0656(19) 0.099(3) 0.0646(19) -0.0068(17) -0.0022(15) 0.0022(17)
O24 0.0480(17) 0.114(3) 0.106(3) -0.024(2) -0.0268(17) -0.0077(17)
Cl1A 0.044(4) 0.022(3) 0.031(5) -0.004(3) -0.016(4) 0.009(3)
O14A 0.12(2) 0.079(17) 0.020(10) -0.018(10) 0.011(11) -0.066(17)
O11A 0.0465(15) 0.0514(16) 0.0458(14) -0.0003(12) -0.0124(12) -0.0041(12)

loop_
_atom_type_symbol
_atom_type_description
_atom_type_scat_dispersion_real
_atom_type_scat_dispersion_imag
_atom_type_scat_source
C C 0.0181 0.0091 'International Tables Vol C Tables 4.2.6.8 and 6.1.1.4'
H H 0.0000 0.0000 'International Tables Vol C Tables 4.2.6.8 and 6.1.1.4'
Cl Cl 0.3639 0.7018 'International Tables Vol C Tables 4.2.6.8 and 6.1.1.4'
Fe Fe -1.1336 3.1974 'International Tables Vol C Tables 4.2.6.8 and 6.1.1.4'
N N 0.0311 0.0180 'International Tables Vol C Tables 4.2.6.8 and 6.1.1.4'
O O 0.0492 0.0322 'International Tables Vol C Tables 4.2.6.8 and 6.1.1.4'

loop_
_geom_angle_atom_site_label_1
_geom_angle_atom_site_label_2
_geom_angle_atom_site_label_3
_geom_angle
_geom_angle_site_symmetry_1
_geom_angle_site_symmetry_3
_geom_angle_publ_flag
O3 Fe1 Fe2 24.01(5) . . ?
O3 Fe1 O51 100.18(8) . . ?
O3 Fe1 N1 92.49(8) . . ?
O3 Fe1 N2 95.72(8) . . ?
O3 Fe1 N3 93.29(8) . . ?
O3 Fe1 N4 174.02(8) . . ?
O51 Fe1 Fe2 76.99(6) . . ?
O51 Fe1 N1 105.42(9) . . ?
O51 Fe1 N2 161.93(8) . . ?
O51 Fe1 N3 95.13(9) . . ?
O51 Fe1 N4 85.79(8) . . ?
N1 Fe1 Fe2 92.68(6) . . ?
N2 Fe1 Fe2 119.56(6) . . ?
N2 Fe1 N1 82.27(9) . . ?
N2 Fe1 N4 78.33(8) . . ?
N3 Fe1 Fe2 101.41(6) . . ?
N3 Fe1 N1 157.29(9) . . ?
N3 Fe1 N2 75.32(9) . . ?
N3 Fe1 N4 85.83(8) . . ?
N4 Fe1 Fe2 161.79(6) . . ?
N4 Fe1 N1 86.15(8) . . ?
O3 Fe2 Fe1 24.30(5) . . ?
O3 Fe2 O52 96.10(8) . . ?
O3 Fe2 N41 102.33(8) . . ?
O3 Fe2 N42 176.42(8) . . ?
O3 Fe2 N43 104.94(8) . . ?
O3 Fe2 N44 98.25(8) . . ?
O52 Fe2 Fe1 72.35(5) . . ?
O52 Fe2 N41 86.56(8) . . ?
O52 Fe2 N42 87.25(8) . . ?
O52 Fe2 N43 82.15(8) . . ?
O52 Fe2 N44 165.62(8) . . ?
N41 Fe2 Fe1 95.41(6) . . ?
N41 Fe2 N42 79.10(9) . . ?
N42 Fe2 Fe1 159.23(6) . . ?
N43 Fe2 Fe1 105.95(6) . . ?
N43 Fe2 N41 151.39(9) . . ?
N43 Fe2 N42 74.18(8) . . ?
N44 Fe2 Fe1 122.02(6) . . ?
N44 Fe2 N41 91.34(8) . . ?
N44 Fe2 N42 78.39(8) . . ?
N44 Fe2 N43 93.16(8) . . ?
Fe2 O3 Fe1 131.69(10) . . ?
C8 O5 C12 120.6(2) . . ?
C28 O6 C15 114.7(2) . . ?
C48 O7 C18 114.6(3) . . ?
C68 O8 C21 111.9(3) . . ?
C51 O51 Fe1 129.94(18) . . ?
C51 O52 Fe2 131.75(18) . . ?
C1 N1 Fe1 109.98(15) . . ?
C1 N1 C2 108.9(2) . . ?
C1 N1 C4 108.5(2) . . ?
C2 N1 Fe1 104.34(17) . . ?
C2 N1 C4 108.6(2) . . ?
C4 N1 Fe1 116.31(17) . . ?
C3 N2 Fe1 103.90(17) . . ?
C3 N2 C5 112.6(2) . . ?
C3 N2 C25 111.8(2) . . ?
C5 N2 Fe1 104.92(16) . . ?
C5 N2 C25 110.5(2) . . ?
C25 N2 Fe1 112.74(16) . . ?
C6 N3 Fe1 114.48(18) . . ?
C6 N3 C10 119.9(2) . . ?
C10 N3 Fe1 125.41(18) . . ?
C26 N4 Fe1 116.72(17) . . ?
C26 N4 C30 119.4(2) . . ?
C30 N4 Fe1 123.81(18) . . ?
C41 N41 Fe2 108.45(16) . . ?
C41 N41 C42 109.9(2) . . ?
C41 N41 C44 108.7(2) . . ?
C42 N41 Fe2 102.87(16) . . ?
C44 N41 Fe2 118.08(17) . . ?
C44 N41 C42 108.6(2) . . ?
C43 N42 Fe2 110.27(17) . . ?
C43 N42 C65 112.6(2) . . ?
C45 N42 Fe2 105.62(16) . . ?
C45 N42 C43 111.2(2) . . ?
C45 N42 C65 108.7(2) . . ?
C65 N42 Fe2 108.25(16) . . ?
C46 N43 Fe2 115.49(17) . . ?
C46 N43 C50 119.5(2) . . ?
C50 N43 Fe2 124.23(18) . . ?
C66 N44 Fe2 117.73(18) . . ?
C66 N44 C70 119.8(2) . . ?
C70 N44 Fe2 122.45(17) . . ?
N1 C1 H1A 108.8 . . ?
N1 C1 H1B 108.8 . . ?
N1 C1 C41 113.7(2) . . ?
H1A C1 H1B 107.7 . . ?
C41 C1 H1A 108.8 . . ?
C41 C1 H1B 108.8 . . ?
N1 C2 H2A 109.3 . . ?
N1 C2 H2B 109.3 . . ?
N1 C2 C3 111.7(2) . . ?
H2A C2 H2B 107.9 . . ?
C3 C2 H2A 109.3 . . ?
C3 C2 H2B 109.3 . . ?
N2 C3 C2 109.1(2) . . ?
N2 C3 H3A 109.9 . . ?
N2 C3 H3B 109.9 . . ?
C2 C3 H3A 109.9 . . ?
C2 C3 H3B 109.9 . . ?
H3A C3 H3B 108.3 . . ?
N1 C4 H4A 109.5 . . ?
N1 C4 H4B 109.5 . . ?
N1 C4 H4C 109.5 . . ?
H4A C4 H4B 109.5 . . ?
H4A C4 H4C 109.5 . . ?
H4B C4 H4C 109.5 . . ?
N2 C5 H5A 109.9 . . ?
N2 C5 H5B 109.9 . . ?
N2 C5 C6 108.7(2) . . ?
H5A C5 H5B 108.3 . . ?
C6 C5 H5A 109.9 . . ?
C6 C5 H5B 109.9 . . ?
N3 C6 C5 114.5(2) . . ?
N3 C6 C7 121.9(3) . . ?
C7 C6 C5 123.6(3) . . ?
C6 C7 C8 117.2(3) . . ?
C6 C7 C11 122.0(3) . . ?
C8 C7 C11 120.8(3) . . ?
O5 C8 C7 116.9(3) . . ?
O5 C8 C9 121.5(3) . . ?
C9 C8 C7 121.5(3) . . ?
C8 C9 C13 123.9(3) . . ?
C10 C9 C8 116.6(3) . . ?
C10 C9 C13 119.5(3) . . ?
N3 C10 C9 123.0(3) . . ?
N3 C10 H10 118.5 . . ?
C9 C10 H10 118.5 . . ?
C7 C11 H11A 109.5 . . ?
C7 C11 H11B 109.5 . . ?
C7 C11 H11C 109.5 . . ?
H11A C11 H11B 109.5 . . ?
H11A C11 H11C 109.5 . . ?
H11B C11 H11C 109.5 . . ?
O5 C12 H12A 109.5 . . ?
O5 C12 H12B 109.5 . . ?
O5 C12 H12C 109.5 . . ?
H12A C12 H12B 109.5 . . ?
H12A C12 H12C 109.5 . . ?
H12B C12 H12C 109.5 . . ?
C9 C13 H13A 109.5 . . ?
C9 C13 H13B 109.5 . . ?
C9 C13 H13C 109.5 . . ?
H13A C13 H13B 109.5 . . ?
H13A C13 H13C 109.5 . . ?
H13B C13 H13C 109.5 . . ?
H14A C14 H14B 109.5 . . ?
H14A C14 H14C 109.5 . . ?
H14B C14 H14C 109.5 . . ?
C27 C14 H14A 109.5 . . ?
C27 C14 H14B 109.5 . . ?
C27 C14 H14C 109.5 . . ?
O6 C15 H15A 109.5 . . ?
O6 C15 H15B 109.5 . . ?
O6 C15 H15C 109.5 . . ?
H15A C15 H15B 109.5 . . ?
H15A C15 H15C 109.5 . . ?
H15B C15 H15C 109.5 . . ?
H16A C16 H16B 109.5 . . ?
H16A C16 H16C 109.5 . . ?
H16B C16 H16C 109.5 . . ?
C29 C16 H16A 109.5 . . ?
C29 C16 H16B 109.5 . . ?
C29 C16 H16C 109.5 . . ?
H17A C17 H17B 109.5 . . ?
H17A C17 H17C 109.5 . . ?
H17B C17 H17C 109.5 . . ?
C47 C17 H17A 109.5 . . ?
C47 C17 H17B 109.5 . . ?
C47 C17 H17C 109.5 . . ?
O7 C18 H18A 109.5 . . ?
O7 C18 H18B 109.5 . . ?
O7 C18 H18C 109.5 . . ?
H18A C18 H18B 109.5 . . ?
H18A C18 H18C 109.5 . . ?
H18B C18 H18C 109.5 . . ?
H19A C19 H19B 109.5 . . ?
H19A C19 H19C 109.5 . . ?
H19B C19 H19C 109.5 . . ?
C49 C19 H19A 109.5 . . ?
C49 C19 H19B 109.5 . . ?
C49 C19 H19C 109.5 . . ?
H20A C20 H20B 109.5 . . ?
H20A C20 H20C 109.5 . . ?
H20B C20 H20C 109.5 . . ?
C67 C20 H20A 109.5 . . ?
C67 C20 H20B 109.5 . . ?
C67 C20 H20C 109.5 . . ?
O8 C21 H21A 109.5 . . ?
O8 C21 H21B 109.5 . . ?
O8 C21 H21C 109.5 . . ?
H21A C21 H21B 109.5 . . ?
H21A C21 H21C 109.5 . . ?
H21B C21 H21C 109.5 . . ?
H22A C22 H22B 109.5 . . ?
H22A C22 H22C 109.5 . . ?
H22B C22 H22C 109.5 . . ?
C69 C22 H22A 109.5 . . ?
C69 C22 H22B 109.5 . . ?
C69 C22 H22C 109.5 . . ?
N2 C25 H25A 108.8 . . ?
N2 C25 H25B 108.8 . . ?
N2 C25 C26 113.7(2) . . ?
H25A C25 H25B 107.7 . . ?
C26 C25 H25A 108.8 . . ?
C26 C25 H25B 108.8 . . ?
N4 C26 C25 117.2(2) . . ?
N4 C26 C27 122.9(2) . . ?
C27 C26 C25 119.9(2) . . ?
C26 C27 C14 121.3(2) . . ?
C26 C27 C28 116.5(2) . . ?
C28 C27 C14 122.2(2) . . ?
O6 C28 C27 119.1(2) . . ?
O6 C28 C29 119.3(2) . . ?
C29 C28 C27 121.5(2) . . ?
C28 C29 C16 123.0(2) . . ?
C30 C29 C16 119.9(3) . . ?
C30 C29 C28 117.1(2) . . ?
N4 C30 C29 122.5(3) . . ?
N4 C30 H30 118.7 . . ?
C29 C30 H30 118.7 . . ?
N41 C41 C1 112.0(2) . . ?
N41 C41 H41A 109.2 . . ?
N41 C41 H41B 109.2 . . ?
C1 C41 H41A 109.2 . . ?
C1 C41 H41B 109.2 . . ?
H41A C41 H41B 107.9 . . ?
N41 C42 H42A 109.5 . . ?
N41 C42 H42B 109.5 . . ?
N41 C42 C43 110.5(2) . . ?
H42A C42 H42B 108.1 . . ?
C43 C42 H42A 109.5 . . ?
C43 C42 H42B 109.5 . . ?
N42 C43 C42 111.5(2) . . ?
N42 C43 H43A 109.3 . . ?
N42 C43 H43B 109.3 . . ?
C42 C43 H43A 109.3 . . ?
C42 C43 H43B 109.3 . . ?
H43A C43 H43B 108.0 . . ?
N41 C44 H44A 109.5 . . ?
N41 C44 H44B 109.5 . . ?
N41 C44 H44C 109.5 . . ?
H44A C44 H44B 109.5 . . ?
H44A C44 H44C 109.5 . . ?
H44B C44 H44C 109.5 . . ?
N42 C45 H45A 109.9 . . ?
N42 C45 H45B 109.9 . . ?
N42 C45 C46 108.9(2) . . ?
H45A C45 H45B 108.3 . . ?
C46 C45 H45A 109.9 . . ?
C46 C45 H45B 109.9 . . ?
N43 C46 C45 115.9(2) . . ?
N43 C46 C47 122.3(2) . . ?
C47 C46 C45 121.7(2) . . ?
C46 C47 C17 120.8(3) . . ?
C48 C47 C17 122.6(3) . . ?
C48 C47 C46 116.6(3) . . ?
O7 C48 C47 120.4(3) . . ?
O7 C48 C49 117.9(3) . . ?
C47 C48 C49 121.7(3) . . ?
C48 C49 C19 122.0(3) . . ?
C50 C49 C19 121.0(3) . . ?
C50 C49 C48 117.0(3) . . ?
N43 C50 C49 122.7(3) . . ?
N43 C50 H50 118.7 . . ?
C49 C50 H50 118.7 . . ?
O51 C51 C52 115.1(3) . . ?
O52 C51 O51 124.8(3) . . ?
O52 C51 C52 120.0(3) . . ?
C51 C52 H52A 109.5 . . ?
C51 C52 H52B 109.5 . . ?
C51 C52 H52C 109.5 . . ?
H52A C52 H52B 109.5 . . ?
H52A C52 H52C 109.5 . . ?
H52B C52 H52C 109.5 . . ?
N42 C65 H65A 109.1 . . ?
N42 C65 H65B 109.1 . . ?
N42 C65 C66 112.3(2) . . ?
H65A C65 H65B 107.9 . . ?
C66 C65 H65A 109.1 . . ?
C66 C65 H65B 109.1 . . ?
N44 C66 C65 116.8(2) . . ?
N44 C66 C67 121.9(3) . . ?
C67 C66 C65 121.1(2) . . ?
C66 C67 C20 121.3(3) . . ?
C68 C67 C20 121.8(3) . . ?
C68 C67 C66 116.9(3) . . ?
O8 C68 C67 119.2(3) . . ?
O8 C68 C69 118.9(3) . . ?
C69 C68 C67 122.0(3) . . ?
C68 C69 C22 122.3(3) . . ?
C70 C69 C22 121.1(3) . . ?
C70 C69 C68 116.5(3) . . ?
N44 C70 C69 122.8(3) . . ?
N44 C70 H70 118.6 . . ?
C69 C70 H70 118.6 . . ?
O31 Cl3 O33 105.1(3) . . ?
O31A Cl3 O32 135.7(7) . . ?
O31A Cl3 O33 110.8(5) . . ?
O31A Cl3 O34A 107.3(10) . . ?
O32 Cl3 O31 104.9(3) . . ?
O32 Cl3 O33 109.48(18) . . ?
O32 Cl3 O34A 86.7(6) . . ?
O34 Cl3 O31 110.6(4) . . ?
O34 Cl3 O32 113.2(3) . . ?
O34 Cl3 O33 112.9(2) . . ?
O34A Cl3 O33 94.7(4) . . ?
O11 Cl1 O13 109.61(19) . . ?
O12 Cl1 O11 107.0(2) . . ?
O12 Cl1 O13 109.4(2) . . ?
O14 Cl1 O11 107.4(2) . . ?
O14 Cl1 O12 110.9(2) . . ?
O14 Cl1 O13 112.4(3) . . ?
O21 Cl2 O23 105.4(2) . . ?
O22 Cl2 O21 111.9(3) . . ?
O22 Cl2 O23 110.2(3) . . ?
O22 Cl2 O24 111.7(3) . . ?
O24 Cl2 O21 109.7(2) . . ?
O24 Cl2 O23 107.7(2) . . ?
O13 Cl1A O12 116.1(7) . . ?
O13 Cl1A O14A 116.2(13) . . ?
O13 Cl1A O11A 101.6(11) . . ?
O14A Cl1A O12 107.6(10) . . ?
O14A Cl1A O11A 110.6(19) . . ?
O11A Cl1A O12 103.8(11) . . ?

loop_
_geom_bond_atom_site_label_1
_geom_bond_atom_site_label_2
_geom_bond_distance
_geom_bond_site_symmetry_2
_geom_bond_publ_flag
Fe1 Fe2 3.2879(5) . ?
Fe1 O3 1.8121(17) . ?
Fe1 O51 1.959(2) . ?
Fe1 N1 2.261(2) . ?
Fe1 N2 2.162(2) . ?
Fe1 N3 2.147(2) . ?
Fe1 N4 2.170(2) . ?
Fe2 O3 1.7913(17) . ?
Fe2 O52 2.0537(18) . ?
Fe2 N41 2.210(2) . ?
Fe2 N42 2.229(2) . ?
Fe2 N43 2.130(2) . ?
Fe2 N44 2.101(2) . ?
O5 C8 1.358(3) . ?
O5 C12 1.372(4) . ?
O6 C15 1.428(4) . ?
O6 C28 1.367(3) . ?
O7 C18 1.453(5) . ?
O7 C48 1.369(4) . ?
O8 C21 1.421(6) . ?
O8 C68 1.381(4) . ?
O51 C51 1.266(4) . ?
O52 C51 1.246(3) . ?
N1 C1 1.484(4) . ?
N1 C2 1.492(4) . ?
N1 C4 1.496(3) . ?
N2 C3 1.482(4) . ?
N2 C5 1.485(3) . ?
N2 C25 1.491(3) . ?
N3 C6 1.344(3) . ?
N3 C10 1.345(4) . ?
N4 C26 1.337(4) . ?
N4 C30 1.346(3) . ?
N41 C41 1.483(4) . ?
N41 C42 1.497(4) . ?
N41 C44 1.489(3) . ?
N42 C43 1.488(3) . ?
N42 C45 1.488(3) . ?
N42 C65 1.495(4) . ?
N43 C46 1.345(3) . ?
N43 C50 1.346(3) . ?
N44 C66 1.340(3) . ?
N44 C70 1.344(4) . ?
C1 H1A 0.9900 . ?
C1 H1B 0.9900 . ?
C1 C41 1.533(4) . ?
C2 H2A 0.9900 . ?
C2 H2B 0.9900 . ?
C2 C3 1.517(4) . ?
C3 H3A 0.9900 . ?
C3 H3B 0.9900 . ?
C4 H4A 0.9800 . ?
C4 H4B 0.9800 . ?
C4 H4C 0.9800 . ?
C5 H5A 0.9900 . ?
C5 H5B 0.9900 . ?
C5 C6 1.506(4) . ?
C6 C7 1.390(4) . ?
C7 C8 1.407(5) . ?
C7 C11 1.504(4) . ?
C8 C9 1.394(5) . ?
C9 C10 1.386(4) . ?
C9 C13 1.505(4) . ?
C10 H10 0.9500 . ?
C11 H11A 0.9800 . ?
C11 H11B 0.9800 . ?
C11 H11C 0.9800 . ?
C12 H12A 0.9800 . ?
C12 H12B 0.9800 . ?
C12 H12C 0.9800 . ?
C13 H13A 0.9800 . ?
C13 H13B 0.9800 . ?
C13 H13C 0.9800 . ?
C14 H14A 0.9800 . ?
C14 H14B 0.9800 . ?
C14 H14C 0.9800 . ?
C14 C27 1.497(4) . ?
C15 H15A 0.9800 . ?
C15 H15B 0.9800 . ?
C15 H15C 0.9800 . ?
C16 H16A 0.9800 . ?
C16 H16B 0.9800 . ?
C16 H16C 0.9800 . ?
C16 C29 1.505(4) . ?
C17 H17A 0.9800 . ?
C17 H17B 0.9800 . ?
C17 H17C 0.9800 . ?
C17 C47 1.508(4) . ?
C18 H18A 0.9800 . ?
C18 H18B 0.9800 . ?
C18 H18C 0.9800 . ?
C19 H19A 0.9800 . ?
C19 H19B 0.9800 . ?
C19 H19C 0.9800 . ?
C19 C49 1.503(4) . ?
C20 H20A 0.9800 . ?
C20 H20B 0.9800 . ?
C20 H20C 0.9800 . ?
C20 C67 1.502(4) . ?
C21 H21A 0.9800 . ?
C21 H21B 0.9800 . ?
C21 H21C 0.9800 . ?
C22 H22A 0.9800 . ?
C22 H22B 0.9800 . ?
C22 H22C 0.9800 . ?
C22 C69 1.496(4) . ?
C25 H25A 0.9900 . ?
C25 H25B 0.9900 . ?
C25 C26 1.507(4) . ?
C26 C27 1.394(4) . ?
C27 C28 1.396(4) . ?
C28 C29 1.393(4) . ?
C29 C30 1.385(4) . ?
C30 H30 0.9500 . ?
C41 H41A 0.9900 . ?
C41 H41B 0.9900 . ?
C42 H42A 0.9900 . ?
C42 H42B 0.9900 . ?
C42 C43 1.515(4) . ?
C43 H43A 0.9900 . ?
C43 H43B 0.9900 . ?
C44 H44A 0.9800 . ?
C44 H44B 0.9800 . ?
C44 H44C 0.9800 . ?
C45 H45A 0.9900 . ?
C45 H45B 0.9900 . ?
C45 C46 1.504(4) . ?
C46 C47 1.395(4) . ?
C47 C48 1.393(4) . ?
C48 C49 1.395(4) . ?
C49 C50 1.379(4) . ?
C50 H50 0.9500 . ?
C51 C52 1.445(5) . ?
C52 H52A 0.9800 . ?
C52 H52B 0.9800 . ?
C52 H52C 0.9800 . ?
C65 H65A 0.9900 . ?
C65 H65B 0.9900 . ?
C65 C66 1.507(4) . ?
C66 C67 1.392(4) . ?
C67 C68 1.391(5) . ?
C68 C69 1.388(4) . ?
C69 C70 1.381(4) . ?
C70 H70 0.9500 . ?
Cl3 O31 1.419(4) . ?
Cl3 O31A 1.398(8) . ?
Cl3 O32 1.411(3) . ?
Cl3 O33 1.453(3) . ?
Cl3 O34 1.397(4) . ?
Cl3 O34A 1.450(8) . ?
Cl1 O11 1.449(3) . ?
Cl1 O12 1.424(3) . ?
Cl1 O13 1.451(3) . ?
Cl1 O14 1.417(3) . ?
O12 Cl1A 1.490(9) . ?
O13 Cl1A 1.272(9) . ?
Cl2 O21 1.421(3) . ?
Cl2 O22 1.382(4) . ?
Cl2 O23 1.440(3) . ?
Cl2 O24 1.402(3) . ?
Cl1A O14A 1.366(15) . ?
Cl1A O11A 1.457(16) . ?

loop_
_smtbx_masks_void_nr
_smtbx_masks_void_average_x
_smtbx_masks_void_average_y
_smtbx_masks_void_average_z
_smtbx_masks_void_volume
_smtbx_masks_void_count_electrons
_smtbx_masks_void_content
1 0.157 0.270 0.122 97.1 27.1 ?
2 0.000 0.500 0.500 162.2 43.8 ?
3 -0.157 0.730 0.878 97.1 26.4 ?
